data_4332592
loop_
_publ_author_name
'Less, Gregory B.'
'Ockwig, Nathan W.'
'Rasmussen, Paul G.'
'Smith, Gary D.'
'Keller, Laura M.'
'Drach, John C.'

_publ_section_title
;
 Vanadium Complex of 2-(2&#x2018;-Pyridyl)-4,5-dicyanoimidazole Showing
 Spermicidal and Cytotoxic Properties
;
_journal_issue 18
_journal_name_full 'Inorganic Chemistry'
_journal_page_first 7105
_journal_page_last 7110
_journal_paper_doi 10.1021/ic060545f
_journal_volume 45
_journal_year 2006
_chemical_formula_sum 'C22 H18 N10 O4 V'
_chemical_formula_weight 537.40
_chemical_name_systematic
; 
 ? 
;
_space_group_IT_number 14
_symmetry_cell_setting monoclinic
_symmetry_space_group_name_Hall '-P 2yn'
_symmetry_space_group_name_H-M 'P 1 21/n 1'
_atom_sites_solution_hydrogens geom
_atom_sites_solution_primary direct
_atom_sites_solution_secondary difmap
_audit_creation_method SHELXL-97
_cell_angle_alpha 90.00
_cell_angle_beta 102.7430(10)
_cell_angle_gamma 90.00
_cell_formula_units_Z 4
_cell_length_a 11.6017(9)
_cell_length_b 17.9435(13)
_cell_length_c 12.0775(9)
_cell_measurement_reflns_used 8780
_cell_measurement_temperature 153(2)
_cell_measurement_theta_max 27.52
_cell_measurement_theta_min 2.20
_cell_volume 2452.3(3)
_computing_cell_refinement 'Bruker SMART'
_computing_data_collection 'Bruker SMART'
_computing_data_reduction 'Bruker SAINT'
_computing_molecular_graphics 'Bruker SHELXTL'
_computing_publication_material 'Bruker SHELXTL'
_computing_structure_refinement 'SHELXL-97 (Sheldrick, 1997)'
_computing_structure_solution 'SHELXS-97 (Sheldrick, 1990)'
_diffrn_ambient_temperature 153(2)
_diffrn_measured_fraction_theta_full 0.983
_diffrn_measured_fraction_theta_max 0.983
_diffrn_measurement_device_type 'CCD area detector'
_diffrn_measurement_method 'phi and omega scans'
_diffrn_radiation_monochromator graphite
_diffrn_radiation_source 'fine-focus sealed tube'
_diffrn_radiation_type MoK\a
_diffrn_radiation_wavelength 0.71073
_diffrn_reflns_av_R_equivalents 0.0362
_diffrn_reflns_av_sigmaI/netI 0.0379
_diffrn_reflns_limit_h_max 15
_diffrn_reflns_limit_h_min -15
_diffrn_reflns_limit_k_max 23
_diffrn_reflns_limit_k_min -23
_diffrn_reflns_limit_l_max 15
_diffrn_reflns_limit_l_min -15
_diffrn_reflns_number 20548
_diffrn_reflns_theta_full 27.56
_diffrn_reflns_theta_max 27.56
_diffrn_reflns_theta_min 2.07
_exptl_absorpt_coefficient_mu 0.455
_exptl_absorpt_correction_type none
_exptl_crystal_colour green
_exptl_crystal_density_diffrn 1.456
_exptl_crystal_density_meas 0
_exptl_crystal_density_method 'not measured'
_exptl_crystal_description block
_exptl_crystal_F_000 1100
_exptl_crystal_size_max 0.45
_exptl_crystal_size_mid 0.12
_exptl_crystal_size_min 0.09
_refine_diff_density_max 0.398
_refine_diff_density_min -0.278
_refine_diff_density_rms 0.063
_refine_ls_extinction_method none
_refine_ls_goodness_of_fit_ref 1.134
_refine_ls_hydrogen_treatment mixed
_refine_ls_matrix_type full
_refine_ls_number_parameters 395
_refine_ls_number_reflns 5569
_refine_ls_number_restraints 0
_refine_ls_restrained_S_all 1.134
_refine_ls_R_factor_all 0.0673
_refine_ls_R_factor_gt 0.0545
_refine_ls_shift/su_max 0.001
_refine_ls_shift/su_mean 0.000
_refine_ls_structure_factor_coef Fsqd
_refine_ls_weighting_details 'calc w=1/[\s^2^(Fo^2^)+(0.0462P)^2^+1.7338P] where P=(Fo^2^+2Fc^2^)/3'
_refine_ls_weighting_scheme calc
_refine_ls_wR_factor_gt 0.1133
_refine_ls_wR_factor_ref 0.1191
_reflns_number_gt 4832
_reflns_number_total 5569
_reflns_threshold_expression >2sigma(I)
_cod_data_source_file ic060545fsup1.cif
_cod_data_source_block gbl331p21n
_cod_depositor_comments
;
The following automatic conversions were performed:

'_symmetry_cell_setting' value 'Monoclinic' changed to 'monoclinic'
according to /home/saulius/struct/CIF-dictionaries/cif_core.dic
dictionary named 'cif_core.dic' version 2.4.2 from 2011-04-26.

Automatic conversion script
Id: cif_fix_values 1891 2012-01-12 08:04:46Z andrius 
;
_cod_original_sg_symbol_H-M P2(1)/n
_cod_database_code 4332592

loop_
_symmetry_equiv_pos_as_xyz
'x, y, z'
'-x+1/2, y+1/2, -z+1/2'
'-x, -y, -z'
'x-1/2, -y-1/2, z-1/2'

loop_
_atom_site_label
_atom_site_type_symbol
_atom_site_fract_x
_atom_site_fract_y
_atom_site_fract_z
_atom_site_U_iso_or_equiv
_atom_site_adp_type
_atom_site_occupancy
_atom_site_symmetry_multiplicity
_atom_site_calc_flag
_atom_site_refinement_flags
V1 V 0.03828(3) 0.20306(2) 0.79691(3) 0.02146(12) Uani 1 1 d .
O1 O -0.04245(14) 0.23564(10) 0.68399(14) 0.0316(4) Uani 1 1 d .
C1 C 0.2821(2) 0.21083(15) 0.7306(2) 0.0308(5) Uani 1 1 d .
H1 H 0.248(2) 0.1703(14) 0.680(2) 0.024(6) Uiso 1 1 d .
C2 C 0.3972(2) 0.23566(17) 0.7398(3) 0.0378(6) Uani 1 1 d .
H2 H 0.437(3) 0.2135(17) 0.696(3) 0.049(9) Uiso 1 1 d .
C3 C 0.4416(2) 0.28979(17) 0.8170(3) 0.0412(7) Uani 1 1 d .
H3 H 0.519(3) 0.3072(17) 0.826(3) 0.044(8) Uiso 1 1 d .
C4 C 0.3700(2) 0.32082(16) 0.8825(3) 0.0368(6) Uani 1 1 d .
H4 H 0.395(2) 0.3593(16) 0.932(2) 0.037(8) Uiso 1 1 d .
C5 C 0.2550(2) 0.29544(13) 0.8674(2) 0.0273(5) Uani 1 1 d .
C6 C 0.1678(2) 0.32554(13) 0.9260(2) 0.0261(5) Uani 1 1 d .
C7 C 0.0743(2) 0.38974(13) 1.0238(2) 0.0261(5) Uani 1 1 d .
C8 C -0.0026(2) 0.33742(13) 0.9641(2) 0.0248(5) Uani 1 1 d .
C9 C -0.1250(2) 0.32751(14) 0.9621(2) 0.0277(5) Uani 1 1 d .
C10 C 0.0513(2) 0.44300(14) 1.1043(2) 0.0304(5) Uani 1 1 d .
N1 N -0.09408(15) 0.16147(10) 0.87039(16) 0.0214(4) Uani 1 1 d .
N2 N 0.13325(16) 0.13858(11) 0.96392(16) 0.0231(4) Uani 1 1 d .
N3 N -0.16082(16) 0.10174(11) 1.00862(17) 0.0265(4) Uani 1 1 d .
N4 N -0.4696(2) 0.11537(16) 0.9514(2) 0.0494(7) Uani 1 1 d .
N5 N -0.33774(17) 0.24375(12) 0.68290(18) 0.0311(5) Uani 1 1 d .
C11 C 0.2491(2) 0.12798(14) 1.0070(2) 0.0277(5) Uani 1 1 d .
H11 H 0.303(2) 0.1501(14) 0.966(2) 0.028(7) Uiso 1 1 d .
C12 C 0.2916(2) 0.08752(15) 1.1045(2) 0.0331(6) Uani 1 1 d .
H12 H 0.372(3) 0.0842(15) 1.130(2) 0.034(7) Uiso 1 1 d .
C13 C 0.2127(2) 0.05672(16) 1.1612(2) 0.0347(6) Uani 1 1 d .
H13 H 0.235(2) 0.0311(15) 1.223(2) 0.028(7) Uiso 1 1 d .
C14 C 0.0930(2) 0.06730(15) 1.1191(2) 0.0299(5) Uani 1 1 d .
H14 H 0.034(2) 0.0464(14) 1.152(2) 0.026(6) Uiso 1 1 d .
C15 C 0.05686(19) 0.10811(12) 1.02057(19) 0.0224(5) Uani 1 1 d .
C16 C -0.06745(19) 0.12278(13) 0.96852(19) 0.0229(5) Uani 1 1 d .
C17 C -0.25454(19) 0.12929(13) 0.9307(2) 0.0256(5) Uani 1 1 d .
C18 C -0.21484(18) 0.16614(13) 0.84549(19) 0.0224(5) Uani 1 1 d .
C19 C -0.3744(2) 0.12117(15) 0.9426(2) 0.0326(6) Uani 1 1 d .
C20 C -0.28133(19) 0.20881(13) 0.7538(2) 0.0244(5) Uani 1 1 d .
N6 N 0.05820(16) 0.29602(11) 0.90110(16) 0.0239(4) Uani 1 1 d .
N7 N 0.21158(17) 0.24019(11) 0.79363(17) 0.0257(4) Uani 1 1 d .
N8 N 0.18250(17) 0.38201(11) 0.99905(18) 0.0283(4) Uani 1 1 d .
N9 N 0.0327(2) 0.48550(14) 1.1687(2) 0.0418(6) Uani 1 1 d .
N10 N -0.22306(19) 0.32105(13) 0.9627(2) 0.0382(5) Uani 1 1 d .
O2S O 0.06852(16) 0.10395(10) 0.72653(16) 0.0276(4) Uani 1 1 d .
H2S1 H 0.104(3) 0.0710(17) 0.760(2) 0.033(8) Uiso 1 1 d .
H2S2 H 0.006(3) 0.083(2) 0.678(3) 0.066(11) Uiso 1 1 d .
C3S C 0.8742(3) 0.97397(19) 0.5567(3) 0.0648(10) Uani 1 1 d .
H3S1 H 0.9439 0.9448 0.5927 0.097 Uiso 1 1 calc R
H3S2 H 0.8715 0.9788 0.4753 0.097 Uiso 1 1 calc R
H3S3 H 0.8027 0.9486 0.5675 0.097 Uiso 1 1 calc R
O3S O 0.88071(19) 1.04364(12) 0.6052(2) 0.0528(6) Uani 1 1 d .
H3S4 H 0.825(3) 1.0662(17) 0.574(3) 0.039(9) Uiso 1 1 d .
C4S C 0.6960(3) 0.0190(2) 0.2098(3) 0.0438(7) Uani 1 1 d .
H4S1 H 0.669(4) 0.069(3) 0.206(3) 0.086(13) Uiso 1 1 d .
H4S2 H 0.644(3) -0.005(2) 0.150(3) 0.067(11) Uiso 1 1 d .
H4S3 H 0.697(4) 0.001(3) 0.274(4) 0.092(15) Uiso 1 1 d .
O4S O 0.81396(16) 0.01475(11) 0.19429(18) 0.0371(4) Uani 1 1 d .
H4S4 H 0.817(3) 0.037(2) 0.136(3) 0.066(12) Uiso 1 1 d .

loop_
_atom_site_aniso_label
_atom_site_aniso_U_11
_atom_site_aniso_U_22
_atom_site_aniso_U_33
_atom_site_aniso_U_23
_atom_site_aniso_U_13
_atom_site_aniso_U_12
V1 0.01474(19) 0.0269(2) 0.0237(2) 0.00104(16) 0.00628(14) -0.00046(15)
O1 0.0245(9) 0.0409(10) 0.0306(9) 0.0063(8) 0.0086(7) 0.0013(7)
C1 0.0232(12) 0.0374(14) 0.0346(14) -0.0018(11) 0.0124(10) -0.0018(10)
C2 0.0213(12) 0.0495(17) 0.0470(16) -0.0059(13) 0.0174(12) -0.0004(11)
C3 0.0203(13) 0.0456(17) 0.0608(19) -0.0041(14) 0.0160(12) -0.0075(12)
C4 0.0236(13) 0.0361(15) 0.0526(17) -0.0074(13) 0.0122(12) -0.0071(11)
C5 0.0213(11) 0.0266(12) 0.0361(13) 0.0022(10) 0.0104(10) -0.0018(9)
C6 0.0201(11) 0.0262(12) 0.0330(13) 0.0021(10) 0.0078(9) -0.0008(9)
C7 0.0224(11) 0.0275(12) 0.0286(12) 0.0015(10) 0.0060(9) 0.0021(9)
C8 0.0204(11) 0.0268(12) 0.0279(12) 0.0004(10) 0.0071(9) 0.0020(9)
C9 0.0223(12) 0.0328(13) 0.0286(12) -0.0066(10) 0.0073(9) 0.0003(10)
C10 0.0238(12) 0.0338(14) 0.0323(13) -0.0013(11) 0.0036(10) -0.0004(10)
N1 0.0141(9) 0.0252(10) 0.0252(10) -0.0005(8) 0.0048(7) -0.0008(7)
N2 0.0164(9) 0.0276(10) 0.0255(10) -0.0025(8) 0.0050(7) -0.0006(7)
N3 0.0185(9) 0.0303(11) 0.0318(11) 0.0048(9) 0.0080(8) -0.0010(8)
N4 0.0230(12) 0.0675(18) 0.0602(17) 0.0156(14) 0.0144(11) -0.0010(11)
N5 0.0211(10) 0.0395(12) 0.0325(11) 0.0038(10) 0.0056(9) 0.0012(9)
C11 0.0169(11) 0.0345(14) 0.0323(13) -0.0011(10) 0.0065(9) 0.0009(9)
C12 0.0166(12) 0.0409(15) 0.0401(15) 0.0022(12) 0.0029(10) 0.0036(10)
C13 0.0299(14) 0.0406(15) 0.0309(14) 0.0116(12) 0.0010(11) 0.0062(11)
C14 0.0237(12) 0.0354(14) 0.0308(13) 0.0050(11) 0.0066(10) -0.0022(10)
C15 0.0183(10) 0.0234(11) 0.0256(11) -0.0030(9) 0.0050(9) -0.0007(8)
C16 0.0184(11) 0.0246(12) 0.0267(12) -0.0014(9) 0.0069(9) -0.0011(9)
C17 0.0171(11) 0.0297(12) 0.0313(13) 0.0008(10) 0.0080(9) -0.0019(9)
C18 0.0138(10) 0.0261(12) 0.0279(12) -0.0020(9) 0.0057(8) -0.0006(8)
C19 0.0217(13) 0.0405(15) 0.0357(14) 0.0079(11) 0.0066(10) -0.0018(10)
C20 0.0146(10) 0.0309(13) 0.0290(12) -0.0027(10) 0.0077(9) -0.0020(9)
N6 0.0183(9) 0.0256(10) 0.0294(10) -0.0012(8) 0.0088(8) -0.0011(7)
N7 0.0201(10) 0.0304(11) 0.0287(10) 0.0030(8) 0.0099(8) 0.0001(8)
N8 0.0218(10) 0.0269(11) 0.0368(12) -0.0005(9) 0.0079(8) -0.0012(8)
N9 0.0360(13) 0.0454(14) 0.0433(14) -0.0109(11) 0.0075(11) 0.0014(10)
N10 0.0247(11) 0.0458(14) 0.0464(14) -0.0113(11) 0.0130(10) -0.0004(10)
O2S 0.0223(9) 0.0300(10) 0.0298(9) -0.0031(8) 0.0043(7) 0.0032(8)
C3S 0.064(2) 0.0417(19) 0.085(3) -0.0113(18) 0.008(2) 0.0069(16)
O3S 0.0310(11) 0.0375(12) 0.0756(16) -0.0098(11) -0.0190(10) 0.0095(9)
C4S 0.0311(15) 0.056(2) 0.0480(19) 0.0065(16) 0.0163(14) 0.0037(14)
O4S 0.0300(10) 0.0418(11) 0.0423(11) 0.0135(9) 0.0139(8) 0.0055(8)

loop_
_atom_type_symbol
_atom_type_description
_atom_type_scat_dispersion_real
_atom_type_scat_dispersion_imag
_atom_type_scat_source
C C 0.0033 0.0016 'International Tables Vol C Tables 4.2.6.8 and 6.1.1.4'
H H 0.0000 0.0000 'International Tables Vol C Tables 4.2.6.8 and 6.1.1.4'
N N 0.0061 0.0033 'International Tables Vol C Tables 4.2.6.8 and 6.1.1.4'
O O 0.0106 0.0060 'International Tables Vol C Tables 4.2.6.8 and 6.1.1.4'
V V 0.3005 0.5294 'International Tables Vol C Tables 4.2.6.8 and 6.1.1.4'

loop_
_geom_angle_atom_site_label_1
_geom_angle_atom_site_label_2
_geom_angle_atom_site_label_3
_geom_angle
O1 V1 O2S 94.96(9)
O1 V1 N6 101.03(9)
O2S V1 N6 162.03(8)
O1 V1 N1 98.51(8)
O2S V1 N1 94.38(7)
N6 V1 N1 91.36(7)
O1 V1 N7 104.48(8)
O2S V1 N7 90.87(7)
N6 V1 N7 77.28(7)
N1 V1 N7 155.88(8)
O1 V1 N2 170.12(8)
O2S V1 N2 80.71(7)
N6 V1 N2 84.70(7)
N1 V1 N2 73.14(7)
N7 V1 N2 84.55(7)
N7 C1 C2 121.6(3)
N7 C1 H1 116.0(14)
C2 C1 H1 122.4(14)
C3 C2 C1 119.6(3)
C3 C2 H2 125(2)
C1 C2 H2 116(2)
C2 C3 C4 119.5(2)
C2 C3 H3 121.8(19)
C4 C3 H3 118.6(19)
C5 C4 C3 118.4(3)
C5 C4 H4 119.3(18)
C3 C4 H4 122.2(18)
N7 C5 C4 122.4(2)
N7 C5 C6 113.1(2)
C4 C5 C6 124.4(2)
N8 C6 N6 115.1(2)
N8 C6 C5 127.1(2)
N6 C6 C5 117.8(2)
N8 C7 C8 109.6(2)
N8 C7 C10 122.5(2)
C8 C7 C10 127.8(2)
N6 C8 C7 107.9(2)
N6 C8 C9 123.9(2)
C7 C8 C9 128.2(2)
N10 C9 C8 178.1(3)
N9 C10 C7 179.8(3)
C16 N1 C18 104.44(18)
C16 N1 V1 120.88(14)
C18 N1 V1 134.60(15)
C11 N2 C15 117.3(2)
C11 N2 V1 129.44(16)
C15 N2 V1 113.24(14)
C16 N3 C17 103.55(19)
N2 C11 C12 123.0(2)
N2 C11 H11 116.8(15)
C12 C11 H11 120.2(15)
C13 C12 C11 119.0(2)
C13 C12 H12 123.3(17)
C11 C12 H12 117.6(17)
C12 C13 C14 119.2(2)
C12 C13 H13 122.5(17)
C14 C13 H13 118.3(18)
C15 C14 C13 118.6(2)
C15 C14 H14 117.6(15)
C13 C14 H14 123.7(15)
N2 C15 C14 122.9(2)
N2 C15 C16 113.8(2)
C14 C15 C16 123.3(2)
N3 C16 N1 114.7(2)
N3 C16 C15 126.5(2)
N1 C16 C15 118.85(19)
N3 C17 C18 109.91(19)
N3 C17 C19 122.4(2)
C18 C17 C19 127.6(2)
N1 C18 C17 107.4(2)
N1 C18 C20 123.8(2)
C17 C18 C20 128.5(2)
N4 C19 C17 179.3(3)
N5 C20 C18 177.3(2)
C6 N6 C8 103.86(19)
C6 N6 V1 115.15(15)
C8 N6 V1 140.75(16)
C1 N7 C5 118.4(2)
C1 N7 V1 125.77(17)
C5 N7 V1 115.68(15)
C6 N8 C7 103.55(19)
V1 O2S H2S1 124(2)
V1 O2S H2S2 117(2)
H2S1 O2S H2S2 106(3)
O3S C3S H3S1 109.5
O3S C3S H3S2 109.5
H3S1 C3S H3S2 109.5
O3S C3S H3S3 109.5
H3S1 C3S H3S3 109.5
H3S2 C3S H3S3 109.5
C3S O3S H3S4 108(2)
O4S C4S H4S1 111(2)
O4S C4S H4S2 110(2)
H4S1 C4S H4S2 105(3)
O4S C4S H4S3 107(3)
H4S1 C4S H4S3 110(4)
H4S2 C4S H4S3 114(4)
C4S O4S H4S4 108(3)

loop_
_geom_bond_atom_site_label_1
_geom_bond_atom_site_label_2
_geom_bond_distance
V1 O1 1.5859(17)
V1 O2S 2.0347(18)
V1 N6 2.071(2)
V1 N1 2.0746(18)
V1 N7 2.1267(19)
V1 N2 2.375(2)
C1 N7 1.342(3)
C1 C2 1.389(3)
C1 H1 0.98(3)
C2 C3 1.366(4)
C2 H2 0.87(3)
C3 C4 1.384(4)
C3 H3 0.93(3)
C4 C5 1.383(3)
C4 H4 0.92(3)
C5 N7 1.354(3)
C5 C6 1.460(3)
C6 N8 1.329(3)
C6 N6 1.349(3)
C7 N8 1.360(3)
C7 C8 1.383(3)
C7 C10 1.429(3)
C8 N6 1.366(3)
C8 C9 1.426(3)
C9 N10 1.145(3)
C10 N9 1.144(3)
N1 C16 1.349(3)
N1 C18 1.369(3)
N2 C11 1.343(3)
N2 C15 1.349(3)
N3 C16 1.335(3)
N3 C17 1.364(3)
N4 C19 1.137(3)
N5 C20 1.144(3)
C11 C12 1.379(4)
C11 H11 0.96(3)
C12 C13 1.374(4)
C12 H12 0.91(3)
C13 C14 1.382(3)
C13 H13 0.87(3)
C14 C15 1.382(3)
C14 H14 0.95(3)
C15 C16 1.464(3)
C17 C18 1.385(3)
C17 C19 1.437(3)
C18 C20 1.425(3)
O2S H2S1 0.78(3)
O2S H2S2 0.91(4)
C3S O3S 1.375(4)
C3S H3S1 0.9800
C3S H3S2 0.9800
C3S H3S3 0.9800
O3S H3S4 0.79(3)
C4S O4S 1.423(3)
C4S H4S1 0.95(4)
C4S H4S2 0.94(4)
C4S H4S3 0.83(4)
O4S H4S4 0.83(4)

loop_
_geom_torsion_atom_site_label_1
_geom_torsion_atom_site_label_2
_geom_torsion_atom_site_label_3
_geom_torsion_atom_site_label_4
_geom_torsion
N7 C1 C2 C3 1.9(4)
C1 C2 C3 C4 -2.1(5)
C2 C3 C4 C5 0.2(5)
C3 C4 C5 N7 1.9(4)
C3 C4 C5 C6 -176.7(3)
N7 C5 C6 N8 -176.7(2)
C4 C5 C6 N8 2.0(4)
N7 C5 C6 N6 0.1(3)
C4 C5 C6 N6 178.8(2)
N8 C7 C8 N6 0.2(3)
C10 C7 C8 N6 -177.1(2)
N8 C7 C8 C9 -177.8(2)
C10 C7 C8 C9 4.9(4)
N6 C8 C9 N10 179(100)
C7 C8 C9 N10 -3(10)
N8 C7 C10 N9 -146(100)
C8 C7 C10 N9 31(100)
O1 V1 N1 C16 175.66(17)
O2S V1 N1 C16 79.97(18)
N6 V1 N1 C16 -82.98(17)
N7 V1 N1 C16 -22.1(3)
N2 V1 N1 C16 1.06(16)
O1 V1 N1 C18 -8.2(2)
O2S V1 N1 C18 -103.9(2)
N6 V1 N1 C18 93.1(2)
N7 V1 N1 C18 154.1(2)
N2 V1 N1 C18 177.2(2)
O1 V1 N2 C11 146.3(4)
O2S V1 N2 C11 81.8(2)
N6 V1 N2 C11 -87.7(2)
N1 V1 N2 C11 179.3(2)
N7 V1 N2 C11 -10.0(2)
O1 V1 N2 C15 -32.7(5)
O2S V1 N2 C15 -97.25(16)
N6 V1 N2 C15 93.29(16)
N1 V1 N2 C15 0.25(15)
N7 V1 N2 C15 170.97(16)
C15 N2 C11 C12 0.5(4)
V1 N2 C11 C12 -178.52(19)
N2 C11 C12 C13 -0.4(4)
C11 C12 C13 C14 -0.2(4)
C12 C13 C14 C15 0.6(4)
C11 N2 C15 C14 0.0(3)
V1 N2 C15 C14 179.13(19)
C11 N2 C15 C16 179.5(2)
V1 N2 C15 C16 -1.3(2)
C13 C14 C15 N2 -0.5(4)
C13 C14 C15 C16 -180.0(2)
C17 N3 C16 N1 -0.3(3)
C17 N3 C16 C15 179.5(2)
C18 N1 C16 N3 0.4(3)
V1 N1 C16 N3 177.54(15)
C18 N1 C16 C15 -179.4(2)
V1 N1 C16 C15 -2.2(3)
N2 C15 C16 N3 -177.4(2)
C14 C15 C16 N3 2.1(4)
N2 C15 C16 N1 2.3(3)
C14 C15 C16 N1 -178.1(2)
C16 N3 C17 C18 0.1(3)
C16 N3 C17 C19 -178.1(2)
C16 N1 C18 C17 -0.3(2)
V1 N1 C18 C17 -176.86(17)
C16 N1 C18 C20 173.7(2)
V1 N1 C18 C20 -2.8(3)
N3 C17 C18 N1 0.1(3)
C19 C17 C18 N1 178.2(2)
N3 C17 C18 C20 -173.5(2)
C19 C17 C18 C20 4.6(4)
N3 C17 C19 N4 151(100)
C18 C17 C19 N4 -27(34)
N1 C18 C20 N5 -144(5)
C17 C18 C20 N5 29(6)
N8 C6 N6 C8 0.0(3)
C5 C6 N6 C8 -177.2(2)
N8 C6 N6 V1 -175.59(16)
C5 C6 N6 V1 7.2(3)
C7 C8 N6 C6 -0.1(3)
C9 C8 N6 C6 178.0(2)
C7 C8 N6 V1 173.53(19)
C9 C8 N6 V1 -8.4(4)
O1 V1 N6 C6 -110.74(17)
O2S V1 N6 C6 41.6(3)
N1 V1 N6 C6 150.31(17)
N7 V1 N6 C6 -8.21(16)
N2 V1 N6 C6 77.39(17)
O1 V1 N6 C8 76.1(3)
O2S V1 N6 C8 -131.5(3)
N1 V1 N6 C8 -22.8(3)
N7 V1 N6 C8 178.6(3)
N2 V1 N6 C8 -95.8(3)
C2 C1 N7 C5 0.2(4)
C2 C1 N7 V1 -175.6(2)
C4 C5 N7 C1 -2.1(4)
C6 C5 N7 C1 176.7(2)
C4 C5 N7 V1 174.1(2)
C6 C5 N7 V1 -7.2(3)
O1 V1 N7 C1 -77.4(2)
O2S V1 N7 C1 17.9(2)
N6 V1 N7 C1 -175.7(2)
N1 V1 N7 C1 120.7(2)
N2 V1 N7 C1 98.5(2)
O1 V1 N7 C5 106.73(18)
O2S V1 N7 C5 -157.92(17)
N6 V1 N7 C5 8.44(17)
N1 V1 N7 C5 -55.2(3)
N2 V1 N7 C5 -77.34(17)
N6 C6 N8 C7 0.2(3)
C5 C6 N8 C7 177.0(2)
C8 C7 N8 C6 -0.2(3)
C10 C7 N8 C6 177.3(2)
